data_4105288
loop_
_publ_author_name
'Thomas Cadenbach'
'Timo Bollermann'
'Christian Gemel'
'Mustafa Tombul'
'Israel Fernandez'
'Moritz von Hopffgarten'
'Gernot Frenking'
'Roland A. Fischer'

_publ_contact_author_address
;
 Lehrstuhl fuer Anorganische Chemie 2
 Organometallics and Materials
 Ruhr-Universitaet Bochum
 Universitaetsstrasse 150
 44780 Bochum (Germany)
;
_publ_contact_author_email roland.fischer@ruhr-uni-bochum.de
_publ_contact_author_fax '0049 234 3214174'
_publ_contact_author_name 'Roland A. Fischer'
_publ_contact_author_phone '0049 234 3224174'
_publ_section_title
;
 Molecular Alloys, Linking Organometallics with Intermetallic Hume-Rothery
 Phases: The Highly Coordinated Transition Metal Compounds [M(ZnR)n] (n >=
 8) Containing Organo-Zinc Ligands
;
_journal_name_full 'Journal of the American Chemical Society'
_journal_page_first 16063
_journal_page_last 16077
_journal_paper_doi 10.1021/ja904061w
_journal_volume 131
_journal_year 2009
_chemical_formula_sum 'C44 H69 Ga0 Pt Zn8'
_chemical_formula_weight 1316.04
_chemical_name_systematic
; 
 ? 
;
_space_group_IT_number 14
_symmetry_cell_setting monoclinic
_symmetry_space_group_name_Hall '-P 2yn'
_symmetry_space_group_name_H-M 'P 1 21/n 1'
_atom_sites_solution_hydrogens geom
_atom_sites_solution_primary direct
_atom_sites_solution_secondary difmap
_audit_creation_method SHELXL-97
_cell_angle_alpha 90.00
_cell_angle_beta 93.262(11)
_cell_angle_gamma 90.00
_cell_formula_units_Z 4
_cell_length_a 12.5896(12)
_cell_length_b 23.1888(8)
_cell_length_c 19.066(4)
_cell_measurement_reflns_used 200
_cell_measurement_temperature 113(2)
_cell_measurement_theta_max 25
_cell_measurement_theta_min 0
_cell_volume 5557.1(13)
_computing_cell_refinement
;
CrysAlis RED, Oxford Diffraction Ltd.,
Version 1.170.32 (release 06.06.2003 CrysAlis170 VC++)
(compiled Jun  6 2003,13:53:32)
;
_computing_data_collection
;
CrysAlis CCD, Oxford Diffraction Ltd.,
Version 1.170.32 (release 06.06.2003 CrysAlis170 VC++)
(compiled Jun  6 2003,13:53:32)
;
_computing_data_reduction
;
CrysAlis RED, Oxford Diffraction Ltd.,
Version 1.170.32 (release 06.06.2003 CrysAlis170 VC++)
(compiled Jun  6 2003,13:53:32)
;
_computing_structure_refinement 'SHELXL-97 (Sheldrick, 1997)'
_computing_structure_solution 'SHELXS-97 (Sheldrick, 1990)'
_diffrn_ambient_temperature 113(2)
_diffrn_measured_fraction_theta_full 0.993
_diffrn_measured_fraction_theta_max 0.993
_diffrn_measurement_device_type 'multiwire proportional'
_diffrn_measurement_method 'phi and omega scans'
_diffrn_radiation_monochromator graphite
_diffrn_radiation_source 'fine-focus sealed tube'
_diffrn_radiation_type MoK\a
_diffrn_radiation_wavelength 0.71073
_diffrn_reflns_av_R_equivalents 0.0459
_diffrn_reflns_av_sigmaI/netI 0.0588
_diffrn_reflns_limit_h_max 15
_diffrn_reflns_limit_h_min -16
_diffrn_reflns_limit_k_max 30
_diffrn_reflns_limit_k_min -21
_diffrn_reflns_limit_l_max 24
_diffrn_reflns_limit_l_min -24
_diffrn_reflns_number 56261
_diffrn_reflns_theta_full 27.65
_diffrn_reflns_theta_max 27.65
_diffrn_reflns_theta_min 2.58
_exptl_absorpt_coefficient_mu 5.919
_exptl_absorpt_correction_T_max 0.300
_exptl_absorpt_correction_T_min 0.100
_exptl_absorpt_correction_type empirical
_exptl_absorpt_process_details none
_exptl_crystal_colour yellow
_exptl_crystal_density_diffrn 1.573
_exptl_crystal_description prism
_exptl_crystal_F_000 2604
_exptl_crystal_size_max 0.40
_exptl_crystal_size_mid 0.35
_exptl_crystal_size_min 0.20
_refine_diff_density_max 2.146
_refine_diff_density_min -2.873
_refine_diff_density_rms 0.181
_refine_ls_extinction_method none
_refine_ls_goodness_of_fit_ref 0.994
_refine_ls_hydrogen_treatment constr
_refine_ls_matrix_type full
_refine_ls_number_parameters 483
_refine_ls_number_reflns 12875
_refine_ls_number_restraints 0
_refine_ls_restrained_S_all 0.994
_refine_ls_R_factor_all 0.0787
_refine_ls_R_factor_gt 0.0455
_refine_ls_shift/su_max 0.001
_refine_ls_shift/su_mean 0.000
_refine_ls_structure_factor_coef Fsqd
_refine_ls_weighting_details 'calc w=1/[\s^2^(Fo^2^)+(0.0871P)^2^+0.0000P] where P=(Fo^2^+2Fc^2^)/3'
_refine_ls_weighting_scheme calc
_refine_ls_wR_factor_gt 0.1266
_refine_ls_wR_factor_ref 0.1384
_reflns_number_gt 8653
_reflns_number_total 12875
_reflns_threshold_expression >2sigma(I)
_cod_data_source_file ja904061w_si_002_10.cif
_cod_data_source_block 11
_cod_original_cell_volume 5557.0(12)
_cod_database_code 4105288

loop_
_symmetry_equiv_pos_as_xyz
'x, y, z'
'-x+1/2, y+1/2, -z+1/2'
'-x, -y, -z'
'x-1/2, -y-1/2, z-1/2'

loop_
_atom_site_label
_atom_site_type_symbol
_atom_site_fract_x
_atom_site_fract_y
_atom_site_fract_z
_atom_site_U_iso_or_equiv
_atom_site_adp_type
_atom_site_occupancy
_atom_site_symmetry_multiplicity
_atom_site_calc_flag
_atom_site_refinement_flags
Pt1 Pt 0.240050(19) 0.851543(10) 0.333024(13) 0.02328(8) Uani 1 1 d .
Zn1 Zn 0.40961(6) 0.89158(4) 0.37619(4) 0.03363(19) Uani 1 1 d .
Zn2 Zn 0.20349(10) 0.75166(4) 0.31377(10) 0.0407(5) Uani 0.800(5) 1 d P
Zn3 Zn 0.17403(9) 0.86289(5) 0.20947(5) 0.0526(3) Uani 1 1 d .
Zn4 Zn 0.18397(7) 0.90530(4) 0.43317(4) 0.0380(2) Uani 1 1 d .
Zn5 Zn 0.24558(7) 0.95312(3) 0.29874(4) 0.03120(19) Uani 1 1 d .
Zn6 Zn 0.29149(7) 0.79571(4) 0.43920(4) 0.0366(2) Uani 1 1 d .
Zn7 Zn 0.04641(6) 0.84292(4) 0.32524(4) 0.0364(2) Uani 1 1 d .
Zn8 Zn 0.37359(7) 0.81519(4) 0.25631(4) 0.0384(2) Uani 1 1 d .
C1 C 0.5450(7) 0.9253(4) 0.4090(4) 0.049(2) Uani 1 1 d .
H1A H 0.6010 0.9120 0.3792 0.074 Uiso 1 1 calc R
H1B H 0.5621 0.9135 0.4576 0.074 Uiso 1 1 calc R
H1C H 0.5400 0.9674 0.4065 0.074 Uiso 1 1 calc R
C2 C 0.1799(9) 0.6703(4) 0.3005(7) 0.080(3) Uani 1 1 d .
C3 C 0.1223(9) 0.8729(5) 0.1127(5) 0.072(3) Uani 1 1 d .
H3A H 0.1826 0.8791 0.0833 0.107 Uiso 1 1 calc R
H3B H 0.0748 0.9063 0.1091 0.107 Uiso 1 1 calc R
H3C H 0.0833 0.8383 0.0968 0.107 Uiso 1 1 calc R
C4 C 0.1427(8) 0.9495(4) 0.5145(4) 0.054(2) Uani 1 1 d .
H4A H 0.0659 0.9455 0.5193 0.081 Uiso 1 1 calc R
H4B H 0.1604 0.9902 0.5081 0.081 Uiso 1 1 calc R
H4C H 0.1810 0.9348 0.5570 0.081 Uiso 1 1 calc R
C5 C 0.1651(6) 1.0281(3) 0.2411(4) 0.0306(15) Uani 1 1 d .
C6 C 0.1683(6) 1.0424(3) 0.3135(4) 0.0307(15) Uani 1 1 d .
C7 C 0.2774(6) 1.0468(3) 0.3375(3) 0.0290(14) Uani 1 1 d .
C8 C 0.3424(6) 1.0345(3) 0.2792(3) 0.0290(14) Uani 1 1 d .
C9 C 0.2723(6) 1.0231(3) 0.2203(3) 0.0298(15) Uani 1 1 d .
C10 C 0.0668(7) 1.0245(3) 0.1929(4) 0.0446(19) Uani 1 1 d .
H10A H 0.0487 1.0629 0.1746 0.067 Uiso 1 1 calc R
H10B H 0.0077 1.0095 0.2188 0.067 Uiso 1 1 calc R
H10C H 0.0799 0.9986 0.1537 0.067 Uiso 1 1 calc R
C11 C 0.0770(6) 1.0537(3) 0.3571(4) 0.0402(18) Uani 1 1 d .
H11A H 0.0589 1.0947 0.3549 0.060 Uiso 1 1 calc R
H11B H 0.0960 1.0429 0.4059 0.060 Uiso 1 1 calc R
H11C H 0.0157 1.0308 0.3394 0.060 Uiso 1 1 calc R
C12 C 0.3168(7) 1.0632(3) 0.4102(4) 0.0432(19) Uani 1 1 d .
H12A H 0.3236 1.1053 0.4133 0.065 Uiso 1 1 calc R
H12B H 0.3863 1.0454 0.4211 0.065 Uiso 1 1 calc R
H12C H 0.2662 1.0499 0.4439 0.065 Uiso 1 1 calc R
C13 C 0.4601(6) 1.0397(3) 0.2784(4) 0.0427(18) Uani 1 1 d .
H13A H 0.4790 1.0798 0.2688 0.064 Uiso 1 1 calc R
H13B H 0.4861 1.0147 0.2417 0.064 Uiso 1 1 calc R
H13C H 0.4925 1.0281 0.3242 0.064 Uiso 1 1 calc R
C14 C 0.3036(7) 1.0147(3) 0.1461(4) 0.0446(19) Uani 1 1 d .
H14A H 0.3108 1.0524 0.1235 0.067 Uiso 1 1 calc R
H14B H 0.2488 0.9921 0.1199 0.067 Uiso 1 1 calc R
H14C H 0.3717 0.9942 0.1464 0.067 Uiso 1 1 calc R
C15 C 0.2575(7) 0.7763(3) 0.5539(4) 0.0424(18) Uani 1 1 d .
C16 C 0.2641(6) 0.7239(3) 0.5167(4) 0.0379(17) Uani 1 1 d .
C17 C 0.3698(7) 0.7186(3) 0.4932(4) 0.0408(18) Uani 1 1 d .
C18 C 0.4285(6) 0.7686(3) 0.5165(4) 0.0423(19) Uani 1 1 d .
C19 C 0.3597(6) 0.8048(3) 0.5540(4) 0.0382(17) Uani 1 1 d .
C20 C 0.1644(8) 0.7946(4) 0.5920(5) 0.059(2) Uani 1 1 d .
H20A H 0.1711 0.7798 0.6402 0.088 Uiso 1 1 calc R
H20B H 0.0994 0.7792 0.5681 0.088 Uiso 1 1 calc R
H20C H 0.1609 0.8368 0.5929 0.088 Uiso 1 1 calc R
C21 C 0.1797(8) 0.6780(4) 0.5122(5) 0.058(2) Uani 1 1 d .
H21A H 0.1880 0.6529 0.5534 0.087 Uiso 1 1 calc R
H21B H 0.1870 0.6551 0.4695 0.087 Uiso 1 1 calc R
H21C H 0.1093 0.6961 0.5106 0.087 Uiso 1 1 calc R
C22 C 0.4190(9) 0.6669(4) 0.4595(5) 0.064(3) Uani 1 1 d .
H22A H 0.4472 0.6405 0.4961 0.096 Uiso 1 1 calc R
H22B H 0.4769 0.6797 0.4310 0.096 Uiso 1 1 calc R
H22C H 0.3648 0.6470 0.4295 0.096 Uiso 1 1 calc R
C23 C 0.5453(7) 0.7795(5) 0.5089(6) 0.068(3) Uani 1 1 d .
H23A H 0.5863 0.7633 0.5495 0.102 Uiso 1 1 calc R
H23B H 0.5581 0.8211 0.5066 0.102 Uiso 1 1 calc R
H23C H 0.5674 0.7612 0.4658 0.102 Uiso 1 1 calc R
C24 C 0.3937(8) 0.8599(3) 0.5884(5) 0.055(2) Uani 1 1 d .
H24A H 0.4196 0.8523 0.6369 0.082 Uiso 1 1 calc R
H24B H 0.3331 0.8864 0.5882 0.082 Uiso 1 1 calc R
H24C H 0.4508 0.8773 0.5626 0.082 Uiso 1 1 calc R
C25 C -0.1208(5) 0.8780(3) 0.3120(4) 0.0384(17) Uani 1 1 d .
C26 C -0.1094(5) 0.8470(3) 0.3767(4) 0.0325(15) Uani 1 1 d .
C27 C -0.0929(6) 0.7889(3) 0.3604(4) 0.0411(18) Uani 1 1 d .
C28 C -0.0942(6) 0.7837(4) 0.2867(5) 0.052(2) Uani 1 1 d .
C29 C -0.1117(7) 0.8377(4) 0.2576(4) 0.048(2) Uani 1 1 d .
C30 C -0.1497(7) 0.9408(4) 0.3053(6) 0.059(2) Uani 1 1 d .
H30A H -0.2273 0.9447 0.3004 0.089 Uiso 1 1 calc R
H30B H -0.1183 0.9570 0.2638 0.089 Uiso 1 1 calc R
H30C H -0.1225 0.9615 0.3473 0.089 Uiso 1 1 calc R
C31 C -0.1219(7) 0.8722(4) 0.4488(4) 0.057(2) Uani 1 1 d .
H31A H -0.1964 0.8693 0.4606 0.085 Uiso 1 1 calc R
H31B H -0.1004 0.9129 0.4490 0.085 Uiso 1 1 calc R
H31C H -0.0769 0.8509 0.4835 0.085 Uiso 1 1 calc R
C32 C -0.0834(8) 0.7413(4) 0.4135(7) 0.076(3) Uani 1 1 d .
H32A H -0.1537 0.7245 0.4195 0.115 Uiso 1 1 calc R
H32B H -0.0548 0.7568 0.4586 0.115 Uiso 1 1 calc R
H32C H -0.0354 0.7115 0.3973 0.115 Uiso 1 1 calc R
C33 C -0.0874(10) 0.7267(5) 0.2481(8) 0.114(6) Uani 1 1 d .
H33A H -0.1590 0.7109 0.2390 0.172 Uiso 1 1 calc R
H33B H -0.0443 0.6995 0.2769 0.172 Uiso 1 1 calc R
H33C H -0.0544 0.7329 0.2034 0.172 Uiso 1 1 calc R
C34 C -0.1339(9) 0.8493(6) 0.1809(5) 0.086(4) Uani 1 1 d .
H34A H -0.2099 0.8438 0.1688 0.128 Uiso 1 1 calc R
H34B H -0.0924 0.8227 0.1534 0.128 Uiso 1 1 calc R
H34C H -0.1140 0.8891 0.1704 0.128 Uiso 1 1 calc R
C35 C 0.4162(7) 0.7587(3) 0.1647(4) 0.0422(19) Uani 1 1 d .
C36 C 0.4783(7) 0.7412(3) 0.2255(4) 0.0433(19) Uani 1 1 d .
C37 C 0.5446(6) 0.7896(3) 0.2463(4) 0.0411(18) Uani 1 1 d .
C38 C 0.5211(6) 0.8350(3) 0.1984(4) 0.0439(19) Uani 1 1 d .
C39 C 0.4438(7) 0.8153(3) 0.1489(4) 0.0428(19) Uani 1 1 d .
C40 C 0.3355(10) 0.7200(4) 0.1240(5) 0.077(3) Uani 1 1 d .
H40A H 0.3707 0.7001 0.0863 0.116 Uiso 1 1 calc R
H40B H 0.2772 0.7437 0.1035 0.116 Uiso 1 1 calc R
H40C H 0.3071 0.6916 0.1560 0.116 Uiso 1 1 calc R
C41 C 0.4838(8) 0.6833(4) 0.2584(5) 0.055(2) Uani 1 1 d .
H41A H 0.5354 0.6595 0.2348 0.083 Uiso 1 1 calc R
H41B H 0.4135 0.6650 0.2537 0.083 Uiso 1 1 calc R
H41C H 0.5061 0.6870 0.3082 0.083 Uiso 1 1 calc R
C42 C 0.6297(7) 0.7898(5) 0.3042(6) 0.068(3) Uani 1 1 d .
H42A H 0.6970 0.7771 0.2859 0.102 Uiso 1 1 calc R
H42B H 0.6099 0.7635 0.3416 0.102 Uiso 1 1 calc R
H42C H 0.6381 0.8289 0.3232 0.102 Uiso 1 1 calc R
C43 C 0.5746(8) 0.8931(4) 0.1978(6) 0.066(3) Uani 1 1 d .
H43A H 0.6364 0.8911 0.1689 0.100 Uiso 1 1 calc R
H43B H 0.5978 0.9040 0.2459 0.100 Uiso 1 1 calc R
H43C H 0.5243 0.9219 0.1782 0.100 Uiso 1 1 calc R
C44 C 0.3979(10) 0.8489(4) 0.0857(5) 0.068(3) Uani 1 1 d .
H44A H 0.4416 0.8423 0.0455 0.102 Uiso 1 1 calc R
H44B H 0.3976 0.8902 0.0969 0.102 Uiso 1 1 calc R
H44C H 0.3250 0.8360 0.0739 0.102 Uiso 1 1 calc R
Zn21 Zn 0.1808(3) 0.75063(16) 0.2733(3) 0.0220(14) Uiso 0.200(5) 1 d P

loop_
_atom_site_aniso_label
_atom_site_aniso_U_11
_atom_site_aniso_U_22
_atom_site_aniso_U_33
_atom_site_aniso_U_23
_atom_site_aniso_U_13
_atom_site_aniso_U_12
Pt1 0.02189(12) 0.02109(13) 0.02748(13) 0.00419(10) 0.00682(9) 0.00275(10)
Zn1 0.0286(4) 0.0411(5) 0.0307(4) 0.0000(3) -0.0023(3) -0.0030(3)
Zn2 0.0520(7) 0.0195(5) 0.0505(12) -0.0038(5) 0.0008(6) -0.0051(5)
Zn3 0.0506(6) 0.0701(7) 0.0366(5) -0.0034(4) -0.0015(4) -0.0018(5)
Zn4 0.0423(5) 0.0414(5) 0.0318(4) -0.0004(4) 0.0141(4) 0.0095(4)
Zn5 0.0405(5) 0.0207(4) 0.0322(4) 0.0039(3) -0.0005(3) -0.0016(3)
Zn6 0.0432(5) 0.0361(5) 0.0303(4) 0.0121(3) 0.0015(4) 0.0026(4)
Zn7 0.0245(4) 0.0484(5) 0.0358(5) -0.0110(4) -0.0036(3) 0.0058(4)
Zn8 0.0381(5) 0.0433(5) 0.0353(5) -0.0135(4) 0.0158(4) -0.0083(4)
C1 0.047(5) 0.056(5) 0.043(5) 0.005(4) -0.007(4) -0.009(4)
C2 0.075(7) 0.029(5) 0.137(10) -0.005(6) 0.017(7) -0.005(5)
C3 0.071(7) 0.101(8) 0.042(5) 0.008(5) 0.000(5) -0.001(6)
C4 0.061(6) 0.055(5) 0.048(5) -0.005(4) 0.022(4) 0.015(4)
C5 0.041(4) 0.018(3) 0.033(4) 0.003(3) 0.000(3) 0.001(3)
C6 0.041(4) 0.016(3) 0.035(4) 0.005(3) 0.007(3) -0.001(3)
C7 0.042(4) 0.016(3) 0.029(3) -0.002(2) 0.005(3) 0.000(3)
C8 0.037(4) 0.018(3) 0.032(4) 0.000(3) 0.006(3) -0.005(3)
C9 0.047(4) 0.021(3) 0.022(3) 0.000(3) 0.000(3) 0.001(3)
C10 0.050(5) 0.036(4) 0.046(5) -0.002(3) -0.016(4) 0.004(4)
C11 0.042(4) 0.032(4) 0.049(5) 0.003(3) 0.016(4) 0.002(3)
C12 0.056(5) 0.040(4) 0.033(4) -0.010(3) -0.003(4) -0.010(4)
C13 0.036(4) 0.043(4) 0.050(5) -0.002(4) 0.006(4) -0.005(3)
C14 0.068(6) 0.035(4) 0.031(4) 0.000(3) 0.012(4) 0.001(4)
C15 0.052(5) 0.048(5) 0.027(4) 0.009(3) 0.006(3) -0.003(4)
C16 0.047(4) 0.028(4) 0.037(4) 0.015(3) -0.009(3) -0.007(3)
C17 0.056(5) 0.035(4) 0.030(4) 0.013(3) -0.003(3) 0.004(4)
C18 0.043(4) 0.043(4) 0.040(4) 0.020(3) -0.010(4) -0.004(4)
C19 0.041(4) 0.046(4) 0.026(4) 0.007(3) -0.006(3) -0.013(3)
C20 0.070(6) 0.063(6) 0.045(5) 0.011(4) 0.024(5) -0.002(5)
C21 0.068(6) 0.053(5) 0.050(5) 0.019(4) -0.015(5) -0.021(5)
C22 0.082(7) 0.054(5) 0.054(6) 0.001(4) -0.005(5) 0.020(5)
C23 0.038(5) 0.090(7) 0.076(7) 0.038(6) -0.001(5) -0.007(5)
C24 0.076(6) 0.038(5) 0.048(5) 0.009(4) -0.017(5) -0.018(4)
C25 0.016(3) 0.047(4) 0.052(5) -0.007(4) 0.001(3) 0.005(3)
C26 0.021(3) 0.039(4) 0.038(4) -0.006(3) 0.000(3) -0.003(3)
C27 0.028(4) 0.040(4) 0.055(5) 0.002(4) -0.002(3) -0.006(3)
C28 0.036(4) 0.053(5) 0.064(6) -0.035(4) -0.018(4) 0.003(4)
C29 0.041(4) 0.071(6) 0.031(4) -0.009(4) -0.008(3) 0.009(4)
C30 0.041(5) 0.044(5) 0.091(7) 0.013(5) -0.003(5) 0.005(4)
C31 0.049(5) 0.085(6) 0.037(4) -0.015(4) 0.007(4) 0.003(5)
C32 0.047(6) 0.056(6) 0.125(10) 0.018(6) -0.005(6) -0.005(5)
C33 0.091(9) 0.109(10) 0.137(12) -0.085(9) -0.056(9) 0.027(8)
C34 0.056(6) 0.163(13) 0.035(5) -0.008(6) -0.015(5) 0.030(7)
C35 0.060(5) 0.037(4) 0.029(4) -0.014(3) 0.007(4) 0.000(4)
C36 0.053(5) 0.037(4) 0.043(4) -0.011(3) 0.026(4) -0.001(4)
C37 0.034(4) 0.047(5) 0.044(4) -0.006(4) 0.017(3) 0.010(3)
C38 0.041(4) 0.039(4) 0.054(5) -0.010(4) 0.025(4) 0.002(3)
C39 0.055(5) 0.040(4) 0.036(4) -0.002(3) 0.019(4) 0.006(4)
C40 0.112(10) 0.068(7) 0.050(6) -0.025(5) -0.007(6) -0.023(6)
C41 0.072(6) 0.038(5) 0.058(6) 0.002(4) 0.019(5) 0.007(4)
C42 0.031(5) 0.097(8) 0.077(7) -0.009(6) 0.004(5) 0.006(5)
C43 0.053(6) 0.045(5) 0.105(8) -0.010(5) 0.039(6) -0.008(4)
C44 0.098(8) 0.063(6) 0.045(5) 0.008(4) 0.022(5) 0.020(6)

loop_
_atom_type_symbol
_atom_type_description
_atom_type_scat_dispersion_real
_atom_type_scat_dispersion_imag
_atom_type_scat_source
C C 0.0033 0.0016 'International Tables Vol C Tables 4.2.6.8 and 6.1.1.4'
H H 0.0000 0.0000 'International Tables Vol C Tables 4.2.6.8 and 6.1.1.4'
Zn Zn 0.2839 1.4301 'International Tables Vol C Tables 4.2.6.8 and 6.1.1.4'
Ga Ga 0.2307 1.6083 'International Tables Vol C Tables 4.2.6.8 and 6.1.1.4'
Pt Pt -1.7033 8.3905 'International Tables Vol C Tables 4.2.6.8 and 6.1.1.4'

loop_
_geom_angle_atom_site_label_1
_geom_angle_atom_site_label_2
_geom_angle_atom_site_label_3
_geom_angle
Zn2 Pt1 Zn4 124.01(4)
Zn2 Pt1 Zn1 125.56(4)
Zn4 Pt1 Zn1 79.98(3)
Zn2 Pt1 Zn8 72.90(4)
Zn4 Pt1 Zn8 153.25(3)
Zn1 Pt1 Zn8 73.31(3)
Zn2 Pt1 Zn7 74.21(4)
Zn4 Pt1 Zn7 75.82(3)
Zn1 Pt1 Zn7 155.12(3)
Zn8 Pt1 Zn7 130.89(3)
Zn2 Pt1 Zn5 154.39(5)
Zn4 Pt1 Zn5 74.26(3)
Zn1 Pt1 Zn5 71.61(3)
Zn8 Pt1 Zn5 98.13(3)
Zn7 Pt1 Zn5 96.09(3)
Zn2 Pt1 Zn6 69.82(5)
Zn4 Pt1 Zn6 72.33(3)
Zn1 Pt1 Zn6 74.75(3)
Zn8 Pt1 Zn6 98.83(3)
Zn7 Pt1 Zn6 102.84(3)
Zn5 Pt1 Zn6 135.79(3)
Zn2 Pt1 Zn3 84.55(5)
Zn4 Pt1 Zn3 126.95(4)
Zn1 Pt1 Zn3 121.65(3)
Zn8 Pt1 Zn3 70.78(4)
Zn7 Pt1 Zn3 70.72(4)
Zn5 Pt1 Zn3 69.84(3)
Zn6 Pt1 Zn3 154.29(3)
Zn2 Pt1 Zn21 17.00(9)
Zn4 Pt1 Zn21 134.13(9)
Zn1 Pt1 Zn21 133.91(9)
Zn8 Pt1 Zn21 68.26(8)
Zn7 Pt1 Zn21 69.58(8)
Zn5 Pt1 Zn21 137.39(12)
Zn6 Pt1 Zn21 86.81(12)
Zn3 Pt1 Zn21 67.55(12)
C1 Zn1 Pt1 178.5(3)
C1 Zn1 Zn5 124.1(3)
Pt1 Zn1 Zn5 54.49(2)
C1 Zn1 Zn8 126.3(3)
Pt1 Zn1 Zn8 53.54(2)
Zn5 Zn1 Zn8 79.74(3)
C1 Zn1 Zn6 128.4(2)
Pt1 Zn1 Zn6 53.09(2)
Zn5 Zn1 Zn6 102.69(3)
Zn8 Zn1 Zn6 78.60(3)
C1 Zn1 Zn4 130.3(3)
Pt1 Zn1 Zn4 49.88(2)
Zn5 Zn1 Zn4 58.77(3)
Zn8 Zn1 Zn4 103.41(3)
Zn6 Zn1 Zn4 56.44(3)
Zn21 Zn2 C2 78.6(5)
Zn21 Zn2 Pt1 103.3(3)
C2 Zn2 Pt1 177.5(4)
Zn21 Zn2 Zn6 159.5(3)
C2 Zn2 Zn6 121.7(4)
Pt1 Zn2 Zn6 56.32(4)
Zn21 Zn2 Zn8 83.2(3)
C2 Zn2 Zn8 124.5(4)
Pt1 Zn2 Zn8 54.43(3)
Zn6 Zn2 Zn8 82.52(4)
Zn21 Zn2 Zn7 83.6(3)
C2 Zn2 Zn7 128.4(3)
Pt1 Zn2 Zn7 53.78(3)
Zn6 Zn2 Zn7 84.68(4)
Zn8 Zn2 Zn7 100.39(4)
C3 Zn3 Pt1 179.2(4)
C3 Zn3 Zn5 124.5(4)
Pt1 Zn3 Zn5 54.73(3)
C3 Zn3 Zn7 125.9(3)
Pt1 Zn3 Zn7 54.23(3)
Zn5 Zn3 Zn7 80.03(4)
C3 Zn3 Zn8 126.1(4)
Pt1 Zn3 Zn8 54.18(3)
Zn5 Zn3 Zn8 81.51(4)
Zn7 Zn3 Zn8 102.79(4)
C3 Zn3 Zn21 120.8(4)
Pt1 Zn3 Zn21 59.91(12)
Zn5 Zn3 Zn21 114.65(12)
Zn7 Zn3 Zn21 61.81(9)
Zn8 Zn3 Zn21 60.66(9)
C4 Zn4 Pt1 178.4(3)
C4 Zn4 Zn6 125.2(3)
Pt1 Zn4 Zn6 54.47(2)
C4 Zn4 Zn5 126.2(3)
Pt1 Zn4 Zn5 53.30(2)
Zn6 Zn4 Zn5 102.78(3)
C4 Zn4 Zn7 129.1(3)
Pt1 Zn4 Zn7 52.44(2)
Zn6 Zn4 Zn7 81.54(3)
Zn5 Zn4 Zn7 75.71(3)
C4 Zn4 Zn1 128.3(3)
Pt1 Zn4 Zn1 50.14(2)
Zn6 Zn4 Zn1 59.18(3)
Zn5 Zn4 Zn1 56.14(3)
Zn7 Zn4 Zn1 102.40(3)
C9 Zn5 C5 37.1(3)
C9 Zn5 C8 36.3(2)
C5 Zn5 C8 61.1(2)
C9 Zn5 C6 60.9(2)
C5 Zn5 C6 36.1(2)
C8 Zn5 C6 60.9(2)
C9 Zn5 C7 60.4(2)
C5 Zn5 C7 60.0(2)
C8 Zn5 C7 36.6(2)
C6 Zn5 C7 35.9(2)
C9 Zn5 Pt1 151.82(17)
C5 Zn5 Pt1 148.20(18)
C8 Zn5 Pt1 149.41(18)
C6 Zn5 Pt1 144.22(18)
C7 Zn5 Pt1 145.34(16)
C9 Zn5 Zn3 100.92(16)
C5 Zn5 Zn3 99.12(17)
C8 Zn5 Zn3 132.06(17)
C6 Zn5 Zn3 128.12(18)
C7 Zn5 Zn3 158.76(17)
Pt1 Zn5 Zn3 55.42(3)
C9 Zn5 Zn1 125.10(19)
C5 Zn5 Zn1 157.82(18)
C8 Zn5 Zn1 96.89(17)
C6 Zn5 Zn1 133.04(18)
C7 Zn5 Zn1 101.33(17)
Pt1 Zn5 Zn1 53.90(2)
Zn3 Zn5 Zn1 97.97(4)
C9 Zn5 Zn4 155.68(17)
C5 Zn5 Zn4 125.44(19)
C8 Zn5 Zn4 128.54(17)
C6 Zn5 Zn4 95.64(17)
C7 Zn5 Zn4 97.16(17)
Pt1 Zn5 Zn4 52.44(2)
Zn3 Zn5 Zn4 98.96(4)
Zn1 Zn5 Zn4 65.09(3)
C17 Zn6 C16 36.9(3)
C17 Zn6 C18 36.7(3)
C16 Zn6 C18 61.1(3)
C17 Zn6 C15 60.8(3)
C16 Zn6 C15 36.0(3)
C18 Zn6 C15 60.5(3)
C17 Zn6 C19 60.8(3)
C16 Zn6 C19 60.8(3)
C18 Zn6 C19 36.1(3)
C15 Zn6 C19 36.6(3)
C17 Zn6 Pt1 151.5(2)
C16 Zn6 Pt1 151.79(19)
C18 Zn6 Pt1 145.8(2)
C15 Zn6 Pt1 146.4(2)
C19 Zn6 Pt1 142.83(18)
C17 Zn6 Zn2 104.1(2)
C16 Zn6 Zn2 102.91(19)
C18 Zn6 Zn2 134.6(2)
C15 Zn6 Zn2 131.5(2)
C19 Zn6 Zn2 163.23(18)
Pt1 Zn6 Zn2 53.86(3)
C17 Zn6 Zn4 155.2(2)
C16 Zn6 Zn4 125.9(2)
C18 Zn6 Zn4 127.1(2)
C15 Zn6 Zn4 95.7(2)
C19 Zn6 Zn4 96.1(2)
Pt1 Zn6 Zn4 53.20(2)
Zn2 Zn6 Zn4 97.29(4)
C17 Zn6 Zn1 124.2(2)
C16 Zn6 Zn1 155.98(19)
C18 Zn6 Zn1 95.14(19)
C15 Zn6 Zn1 131.1(2)
C19 Zn6 Zn1 98.47(18)
Pt1 Zn6 Zn1 52.16(2)
Zn2 Zn6 Zn1 96.41(4)
Zn4 Zn6 Zn1 64.39(3)
C26 Zn7 C25 37.0(3)
C26 Zn7 C27 36.0(3)
C25 Zn7 C27 60.3(3)
C26 Zn7 C29 60.0(3)
C25 Zn7 C29 35.8(3)
C27 Zn7 C29 59.0(3)
C26 Zn7 C28 59.6(3)
C25 Zn7 C28 59.3(3)
C27 Zn7 C28 35.6(3)
C29 Zn7 C28 34.7(3)
C26 Zn7 Pt1 149.81(18)
C25 Zn7 Pt1 153.9(2)
C27 Zn7 Pt1 143.78(19)
C29 Zn7 Pt1 149.6(2)
C28 Zn7 Pt1 143.8(2)
C26 Zn7 Zn3 151.59(19)
C25 Zn7 Zn3 114.8(2)
C27 Zn7 Zn3 142.6(2)
C29 Zn7 Zn3 94.7(2)
C28 Zn7 Zn3 107.7(2)
Pt1 Zn7 Zn3 55.05(3)
C26 Zn7 Zn2 132.62(18)
C25 Zn7 Zn2 152.4(2)
C27 Zn7 Zn2 99.2(2)
C29 Zn7 Zn2 119.1(2)
C28 Zn7 Zn2 93.2(2)
Pt1 Zn7 Zn2 52.01(3)
Zn3 Zn7 Zn2 69.13(4)
C26 Zn7 Zn21 135.47(19)
C25 Zn7 Zn21 141.0(2)
C27 Zn7 Zn21 99.6(2)
C29 Zn7 Zn21 105.6(2)
C28 Zn7 Zn21 84.6(2)
Pt1 Zn7 Zn21 59.18(9)
Zn3 Zn7 Zn21 59.62(9)
Zn2 Zn7 Zn21 15.88(9)
C26 Zn7 Zn4 99.54(17)
C25 Zn7 Zn4 113.8(2)
C27 Zn7 Zn4 119.2(2)
C29 Zn7 Zn4 148.9(2)
C28 Zn7 Zn4 154.8(2)
Pt1 Zn7 Zn4 51.74(2)
Zn3 Zn7 Zn4 97.18(4)
Zn2 Zn7 Zn4 91.95(4)
Zn21 Zn7 Zn4 105.25(11)
C37 Zn8 C38 36.5(3)
C37 Zn8 C36 37.2(3)
C38 Zn8 C36 61.3(3)
C37 Zn8 C35 60.9(3)
C38 Zn8 C35 60.4(3)
C36 Zn8 C35 36.5(3)
C37 Zn8 C39 60.1(3)
C38 Zn8 C39 35.8(3)
C36 Zn8 C39 60.4(3)
C35 Zn8 C39 35.7(3)
C37 Zn8 Pt1 146.8(2)
C38 Zn8 Pt1 146.7(2)
C36 Zn8 Pt1 148.1(2)
C35 Zn8 Pt1 149.4(2)
C39 Zn8 Pt1 148.7(2)
C37 Zn8 Zn3 155.3(2)
C38 Zn8 Zn3 120.2(2)
C36 Zn8 Zn3 137.0(2)
C35 Zn8 Zn3 103.1(2)
C39 Zn8 Zn3 95.7(2)
Pt1 Zn8 Zn3 55.05(3)
C37 Zn8 Zn2 129.4(2)
C38 Zn8 Zn2 160.5(2)
C36 Zn8 Zn2 99.7(2)
C35 Zn8 Zn2 102.2(2)
C39 Zn8 Zn2 132.9(2)
Pt1 Zn8 Zn2 52.67(3)
Zn3 Zn8 Zn2 69.76(4)
C37 Zn8 Zn21 133.4(2)
C38 Zn8 Zn21 151.6(2)
C36 Zn8 Zn21 98.1(2)
C35 Zn8 Zn21 91.4(2)
C39 Zn8 Zn21 118.3(2)
Pt1 Zn8 Zn21 59.96(9)
Zn3 Zn8 Zn21 60.19(9)
Zn2 Zn8 Zn21 16.14(9)
C37 Zn8 Zn1 96.9(2)
C38 Zn8 Zn1 99.5(2)
C36 Zn8 Zn1 126.8(2)
C35 Zn8 Zn1 157.3(2)
C39 Zn8 Zn1 131.0(2)
Pt1 Zn8 Zn1 53.15(2)
Zn3 Zn8 Zn1 96.06(4)
Zn2 Zn8 Zn1 95.69(4)
Zn21 Zn8 Zn1 108.82(11)
Zn2 C2 Zn21 24.17(18)
C6 C5 C9 108.3(6)
C6 C5 C10 125.9(7)
C9 C5 C10 125.6(6)
C6 C5 Zn5 73.8(4)
C9 C5 Zn5 70.7(4)
C10 C5 Zn5 125.7(5)
C5 C6 C7 107.7(6)
C5 C6 C11 127.5(7)
C7 C6 C11 124.8(7)
C5 C6 Zn5 70.2(4)
C7 C6 Zn5 72.5(4)
C11 C6 Zn5 124.9(5)
C6 C7 C8 108.4(6)
C6 C7 C12 125.4(7)
C8 C7 C12 126.3(7)
C6 C7 Zn5 71.7(4)
C8 C7 Zn5 70.4(3)
C12 C7 Zn5 125.2(5)
C9 C8 C7 107.0(6)
C9 C8 C13 125.8(6)
C7 C8 C13 126.8(6)
C9 C8 Zn5 70.2(4)
C7 C8 Zn5 73.0(4)
C13 C8 Zn5 127.5(5)
C8 C9 C5 108.7(6)
C8 C9 C14 125.9(7)
C5 C9 C14 125.0(6)
C8 C9 Zn5 73.5(4)
C5 C9 Zn5 72.2(4)
C14 C9 Zn5 126.2(5)
C16 C15 C19 108.4(7)
C16 C15 C20 124.5(8)
C19 C15 C20 126.9(8)
C16 C15 Zn6 70.7(4)
C19 C15 Zn6 72.4(4)
C20 C15 Zn6 127.5(6)
C15 C16 C17 108.3(7)
C15 C16 C21 125.2(8)
C17 C16 C21 125.9(8)
C15 C16 Zn6 73.2(4)
C17 C16 Zn6 71.4(4)
C21 C16 Zn6 128.1(5)
C18 C17 C16 107.8(7)
C18 C17 C22 123.9(8)
C16 C17 C22 127.8(8)
C18 C17 Zn6 72.8(4)
C16 C17 Zn6 71.7(4)
C22 C17 Zn6 127.8(5)
C19 C18 C17 108.3(7)
C19 C18 C23 124.9(8)
C17 C18 C23 126.5(8)
C19 C18 Zn6 72.9(4)
C17 C18 Zn6 70.5(4)
C23 C18 Zn6 126.6(5)
C18 C19 C15 107.2(7)
C18 C19 C24 124.0(8)
C15 C19 C24 128.8(8)
C18 C19 Zn6 71.0(4)
C15 C19 Zn6 71.1(4)
C24 C19 Zn6 125.2(5)
C29 C25 C26 107.0(7)
C29 C25 C30 127.7(8)
C26 C25 C30 125.0(7)
C29 C25 Zn7 74.2(4)
C26 C25 Zn7 71.0(4)
C30 C25 Zn7 125.4(5)
C27 C26 C25 107.6(7)
C27 C26 C31 126.8(7)
C25 C26 C31 125.4(7)
C27 C26 Zn7 73.7(4)
C25 C26 Zn7 72.0(4)
C31 C26 Zn7 123.5(5)
C26 C27 C28 108.0(7)
C26 C27 C32 124.5(8)
C28 C27 C32 127.4(8)
C26 C27 Zn7 70.3(4)
C28 C27 Zn7 73.7(5)
C32 C27 Zn7 124.6(6)
C29 C28 C27 108.4(7)
C29 C28 C33 127.3(9)
C27 C28 C33 124.0(10)
C29 C28 Zn7 72.1(5)
C27 C28 Zn7 70.7(4)
C33 C28 Zn7 127.1(7)
C28 C29 C25 108.9(7)
C28 C29 C34 124.9(8)
C25 C29 C34 125.6(9)
C28 C29 Zn7 73.2(4)
C25 C29 Zn7 70.0(4)
C34 C29 Zn7 130.0(7)
C39 C35 C36 108.2(7)
C39 C35 C40 127.4(8)
C36 C35 C40 124.4(8)
C39 C35 Zn8 72.3(4)
C36 C35 Zn8 71.4(4)
C40 C35 Zn8 123.2(7)
C35 C36 C37 106.5(7)
C35 C36 C41 127.9(7)
C37 C36 C41 125.3(8)
C35 C36 Zn8 72.1(4)
C37 C36 Zn8 71.0(4)
C41 C36 Zn8 126.3(6)
C38 C37 C36 107.8(7)
C38 C37 C42 126.1(8)
C36 C37 C42 125.8(8)
C38 C37 Zn8 72.1(4)
C36 C37 Zn8 71.7(4)
C42 C37 Zn8 125.8(6)
C39 C38 C37 107.8(7)
C39 C38 C43 125.7(8)
C37 C38 C43 126.4(8)
C39 C38 Zn8 72.7(4)
C37 C38 Zn8 71.4(4)
C43 C38 Zn8 124.4(5)
C38 C39 C35 109.6(7)
C38 C39 C44 126.0(8)
C35 C39 C44 124.4(8)
C38 C39 Zn8 71.5(4)
C35 C39 Zn8 72.0(4)
C44 C39 Zn8 124.3(6)
Zn2 Zn21 C2 77.3(5)
Zn2 Zn21 Pt1 59.7(3)
C2 Zn21 Pt1 136.9(5)
Zn2 Zn21 Zn3 112.2(3)
C2 Zn21 Zn3 170.4(5)
Pt1 Zn21 Zn3 52.54(7)
Zn2 Zn21 Zn8 80.7(3)
C2 Zn21 Zn8 123.2(4)
Pt1 Zn21 Zn8 51.77(8)
Zn3 Zn21 Zn8 59.15(8)
Zn2 Zn21 Zn7 80.5(3)
C2 Zn21 Zn7 126.9(4)
Pt1 Zn21 Zn7 51.24(7)
Zn3 Zn21 Zn7 58.57(8)
Zn8 Zn21 Zn7 99.46(12)

loop_
_geom_bond_atom_site_label_1
_geom_bond_atom_site_label_2
_geom_bond_distance
Pt1 Zn2 2.3858(10)
Pt1 Zn4 2.4190(9)
Pt1 Zn1 2.4283(9)
Pt1 Zn8 2.4405(9)
Pt1 Zn7 2.4421(9)
Pt1 Zn5 2.4464(8)
Pt1 Zn6 2.4585(9)
Pt1 Zn3 2.4670(11)
Pt1 Zn21 2.689(5)
Zn1 C1 1.946(8)
Zn1 Zn5 2.8520(12)
Zn1 Zn8 2.9068(12)
Zn1 Zn6 2.9665(12)
Zn1 Zn4 3.1150(13)
Zn2 Zn21 0.808(5)
Zn2 C2 1.925(9)
Zn2 Zn6 2.773(2)
Zn2 Zn8 2.8676(15)
Zn2 Zn7 2.9131(14)
Zn3 C3 1.935(9)
Zn3 Zn5 2.8128(13)
Zn3 Zn7 2.8410(15)
Zn3 Zn8 2.8421(14)
Zn3 Zn21 2.873(4)
Zn4 C4 1.953(8)
Zn4 Zn6 2.8785(12)
Zn4 Zn5 2.9370(12)
Zn4 Zn7 2.9867(12)
Zn5 C9 2.246(6)
Zn5 C5 2.265(6)
Zn5 C8 2.288(6)
Zn5 C6 2.312(6)
Zn5 C7 2.323(6)
Zn6 C17 2.262(7)
Zn6 C16 2.265(7)
Zn6 C18 2.291(7)
Zn6 C15 2.298(7)
Zn6 C19 2.315(7)
Zn7 C26 2.244(7)
Zn7 C25 2.257(7)
Zn7 C27 2.287(8)
Zn7 C29 2.312(8)
Zn7 C28 2.325(8)
Zn7 Zn21 2.935(4)
Zn8 C37 2.252(7)
Zn8 C38 2.261(8)
Zn8 C36 2.262(8)
Zn8 C35 2.272(7)
Zn8 C39 2.276(7)
Zn8 Zn21 2.886(4)
C2 Zn21 1.934(10)
C5 C6 1.417(10)
C5 C9 1.433(10)
C5 C10 1.502(10)
C6 C7 1.427(10)
C6 C11 1.480(10)
C7 C8 1.447(10)
C7 C12 1.494(9)
C8 C9 1.413(9)
C8 C13 1.487(10)
C9 C14 1.503(10)
C15 C16 1.411(11)
C15 C19 1.447(11)
C15 C20 1.475(12)
C16 C17 1.433(11)
C16 C21 1.503(11)
C17 C18 1.432(11)
C17 C22 1.508(12)
C18 C19 1.427(11)
C18 C23 1.507(11)
C19 C24 1.488(10)
C25 C29 1.405(11)
C25 C26 1.428(11)
C25 C30 1.503(11)
C26 C27 1.400(10)
C26 C31 1.512(11)
C27 C28 1.409(12)
C27 C32 1.499(12)
C28 C29 1.381(12)
C28 C33 1.519(12)
C29 C34 1.497(12)
C35 C39 1.395(11)
C35 C36 1.421(11)
C35 C40 1.532(12)
C36 C37 1.441(11)
C36 C41 1.482(11)
C37 C38 1.414(11)
C37 C42 1.495(12)
C38 C39 1.394(12)
C38 C43 1.505(11)
C39 C44 1.522(12)
